data_1527279
loop_
_publ_author_name
'Darriet, B.'
'Galy, J.'

_publ_section_title
;
 Structure cristalline de Na V Mo O6
;
_journal_name_full
;
Bulletin de la Societe Francaise de Mineralogie et de Cristallographie 
(72,1949-100,1977)
;
_journal_page_first 325
_journal_page_last 331
_journal_volume 91
_journal_year 1968
_chemical_formula_sum 'Mo Na O6 V'
_chemical_name_systematic 'Na (V Mo O6)'
_space_group_IT_number 12
_symmetry_space_group_name_Hall '-C 2y'
_symmetry_space_group_name_H-M 'C 1 2/m 1'
_cell_angle_alpha 90
_cell_angle_beta 111
_cell_angle_gamma 90
_cell_formula_units_Z 2
_cell_length_a 9.422
_cell_length_b 3.656
_cell_length_c 7.228
_cell_volume 232.444
_citation_journal_id_ASTM BUFCAE
_cod_data_source_file Darriet_BUFCAE_1968_1630.cif
_cod_data_source_block Mo1Na1O6V1
_cod_original_cell_volume 232.4444
_cod_original_formula_sum 'Mo1 Na1 O6 V1'
_cod_database_code 1527279

loop_
_symmetry_equiv_pos_as_xyz
x,y,z
-x,y,-z
-x,-y,-z
x,-y,z
x+1/2,y+1/2,z
-x+1/2,y+1/2,-z
-x+1/2,-y+1/2,-z
x+1/2,-y+1/2,z

loop_
_atom_site_label
_atom_site_type_symbol
_atom_site_fract_x
_atom_site_fract_y
_atom_site_fract_z
_atom_site_occupancy
_atom_site_U_iso_or_equiv
O3 O-2 0.3081 0 0.4393 1 0.0
O2 O-2 0.678 0 0.1441 1 0.0
Mo1 Mo+6 0.8152 0 0.3607 0.5 0.0
Na1 Na+1 0 0 0 1 0.0
O1 O-2 0.9805 0 0.308 1 0.0
V1 V+5 0.8152 0 0.3607 0.5 0.0
